data_2234414
loop_
_publ_author_name
'Qi, Yan'
'Li, Yang'
'Ma, Zheng-Ping'
'Chen, Qiu-Yun'

_publ_section_title
;
 [(4-Methylbenzyl)bis(pyridin-2-ylmethyl)amine-\k^3^<i>N</i>,<i>N</i>',<i>N</i>'']bis(thiocyanato-\k<i>S</i>)copper(II)
 dichloromethane hemisolvate
;
_journal_coeditor_code SU2389
_journal_issue 4
_journal_name_full 'Acta Crystallographica Section E'
_journal_page_first m468
_journal_paper_doi 10.1107/S1600536812011476
_journal_volume 68
_journal_year 2012
_chemical_formula_iupac '[Cu (N C S)2 (C20 H21 N3)], 0.5C H2 Cl2'
_chemical_formula_moiety 'C22 H21 Cu N5 S2, 0.5(C H2 Cl2)'
_chemical_formula_sum 'C22.5 H22 Cl Cu N5 S2'
_chemical_formula_weight 525.59
_chemical_name_systematic
;
[(4-Methylbenzyl)bis(pyridin-2-ylmethyl)amine-
\k^3^<i>N</i>,<i>N</i>',<i>N</i>'']bis(thiocyanato-\k<i>S</i>)copper(II)
dichloromethane hemisolvate
;
_space_group_IT_number 2
_symmetry_cell_setting triclinic
_symmetry_space_group_name_Hall '-P 1'
_symmetry_space_group_name_H-M 'P -1'
_atom_sites_solution_hydrogens geom
_atom_sites_solution_primary direct
_atom_sites_solution_secondary difmap
_audit_creation_method SHELXL-97
_cell_angle_alpha 76.13(3)
_cell_angle_beta 77.01(3)
_cell_angle_gamma 64.72(3)
_cell_formula_units_Z 4
_cell_length_a 10.876(2)
_cell_length_b 12.403(3)
_cell_length_c 19.911(4)
_cell_measurement_reflns_used 8552
_cell_measurement_temperature 293(2)
_cell_measurement_theta_max 25.36
_cell_measurement_theta_min 3.33
_cell_volume 2334.8(11)
_computing_cell_refinement 'CrystalClear (Rigaku, 2005)'
_computing_data_collection 'CrystalClear (Rigaku, 2005)'
_computing_data_reduction 'CrystalClear (Rigaku, 2005)'
_computing_molecular_graphics 'SHELXTL (Sheldrick, 2008)'
_computing_publication_material 'SHELXTL (Sheldrick, 2008)'
_computing_structure_refinement 'SHELXL97 (Sheldrick, 2008)'
_computing_structure_solution 'SHELXS97 (Sheldrick, 2008)'
_diffrn_ambient_temperature 293(2)
_diffrn_measured_fraction_theta_full 0.986
_diffrn_measured_fraction_theta_max 0.986
_diffrn_measurement_device_type 'Rigaku SCXmini'
_diffrn_measurement_method CCD_Profile_fitting
_diffrn_radiation_monochromator graphite
_diffrn_radiation_source 'fine-focus sealed tube'
_diffrn_radiation_type MoK\a
_diffrn_radiation_wavelength 0.71073
_diffrn_reflns_av_R_equivalents 0.0326
_diffrn_reflns_av_sigmaI/netI 0.0457
_diffrn_reflns_limit_h_max 12
_diffrn_reflns_limit_h_min -12
_diffrn_reflns_limit_k_max 14
_diffrn_reflns_limit_k_min -14
_diffrn_reflns_limit_l_max 23
_diffrn_reflns_limit_l_min -23
_diffrn_reflns_number 20759
_diffrn_reflns_theta_full 25.36
_diffrn_reflns_theta_max 25.36
_diffrn_reflns_theta_min 3.19
_exptl_absorpt_coefficient_mu 1.249
_exptl_absorpt_correction_T_max 0.955
_exptl_absorpt_correction_T_min 0.955
_exptl_absorpt_correction_type multi-scan
_exptl_absorpt_process_details '(CrystalClear; Rigaku, 2005)'
_exptl_crystal_colour Colourless
_exptl_crystal_density_diffrn 1.495
_exptl_crystal_density_method 'not measured'
_exptl_crystal_description block
_exptl_crystal_F_000 1080
_exptl_crystal_size_max 0.20
_exptl_crystal_size_mid 0.20
_exptl_crystal_size_min 0.20
_refine_diff_density_max 0.748
_refine_diff_density_min -0.722
_refine_ls_extinction_coef 0.473(17)
_refine_ls_extinction_method 'SHELXL97 (Sheldrick, 2008)'
_refine_ls_goodness_of_fit_ref 1.078
_refine_ls_hydrogen_treatment constr
_refine_ls_matrix_type full
_refine_ls_number_parameters 570
_refine_ls_number_reflns 8416
_refine_ls_number_restraints 0
_refine_ls_restrained_S_all 1.078
_refine_ls_R_factor_all 0.0650
_refine_ls_R_factor_gt 0.0547
_refine_ls_shift/su_max 0.000
_refine_ls_shift/su_mean 0.000
_refine_ls_structure_factor_coef Fsqd
_refine_ls_weighting_details 'calc w=1/[\s^2^(Fo^2^)+(0.0587P)^2^+3.0963P] where P=(Fo^2^+2Fc^2^)/3'
_refine_ls_weighting_scheme calc
_refine_ls_wR_factor_gt 0.1293
_refine_ls_wR_factor_ref 0.1388
_reflns_number_gt 6991
_reflns_number_total 8416
_reflns_threshold_expression I>2sigma(I)
_cod_data_source_file su2389.cif
_cod_data_source_block I
_cod_original_cell_volume 2334.7(10)
_cod_database_code 2234414
_cod_database_fobs_code 2234414

loop_
_symmetry_equiv_pos_as_xyz
'x, y, z'
'-x, -y, -z'

loop_
_atom_site_aniso_label
_atom_site_aniso_U_11
_atom_site_aniso_U_22
_atom_site_aniso_U_33
_atom_site_aniso_U_12
_atom_site_aniso_U_13
_atom_site_aniso_U_23
Cu1 0.0312(3) 0.0294(3) 0.0380(3) -0.0113(2) -0.0106(2) -0.0044(2)
S1 0.0501(7) 0.0355(6) 0.0528(7) -0.0108(5) -0.0064(5) 0.0023(5)
S2 0.0463(7) 0.0770(9) 0.0751(9) -0.0381(7) -0.0205(6) 0.0028(7)
N1 0.0335(18) 0.0259(16) 0.0399(19) -0.0109(14) -0.0087(14) -0.0060(13)
N2 0.0349(18) 0.0298(17) 0.040(2) -0.0114(14) -0.0118(14) -0.0024(14)
N3 0.0337(18) 0.0303(17) 0.0405(19) -0.0093(14) -0.0083(14) -0.0097(14)
N31 0.044(2) 0.033(2) 0.060(3) -0.0090(17) -0.0087(18) -0.0056(17)
N33 0.044(2) 0.045(2) 0.041(2) -0.0206(17) -0.0132(16) -0.0009(16)
C1 0.040(2) 0.038(2) 0.043(2) -0.0131(19) -0.0132(18) -0.0127(18)
C2 0.035(2) 0.033(2) 0.043(2) -0.0063(17) -0.0110(18) -0.0127(17)
C3 0.042(2) 0.043(2) 0.041(3) -0.007(2) -0.0153(19) -0.0141(19)
C4 0.043(3) 0.047(2) 0.036(2) -0.013(2) -0.0001(18) -0.0082(19)
C5 0.040(2) 0.043(2) 0.048(3) -0.016(2) -0.004(2) -0.009(2)
C6 0.036(2) 0.033(2) 0.043(2) -0.0125(18) -0.0097(18) -0.0082(17)
C7 0.034(2) 0.0259(19) 0.047(3) -0.0101(17) -0.0099(18) -0.0001(17)
C8 0.037(2) 0.037(2) 0.060(3) -0.0160(19) -0.011(2) -0.001(2)
C9 0.038(3) 0.045(3) 0.054(3) -0.012(2) -0.003(2) 0.002(2)
C10 0.045(3) 0.054(3) 0.041(3) -0.016(2) -0.008(2) -0.006(2)
C11 0.035(2) 0.042(2) 0.041(2) -0.0095(19) -0.0125(18) -0.0048(18)
C12 0.059(3) 0.039(2) 0.048(3) -0.011(2) -0.003(2) -0.007(2)
C13 0.044(2) 0.0269(19) 0.038(2) -0.0070(18) -0.0107(18) 0.0017(16)
C14 0.040(2) 0.031(2) 0.044(2) -0.0111(18) -0.0117(18) -0.0065(17)
C15 0.031(2) 0.0302(19) 0.037(2) -0.0104(17) -0.0070(16) -0.0007(16)
C16 0.032(2) 0.0260(18) 0.036(2) -0.0077(16) -0.0130(16) -0.0008(15)
C17 0.033(2) 0.035(2) 0.050(3) -0.0124(18) -0.0105(18) -0.0042(18)
C18 0.031(2) 0.037(2) 0.051(3) -0.0120(18) -0.0006(18) -0.0037(19)
C19 0.037(2) 0.032(2) 0.040(2) -0.0081(18) -0.0122(18) -0.0040(17)
C41 0.031(2) 0.036(2) 0.039(2) -0.0091(18) -0.0025(17) -0.0119(18)
C42 0.042(2) 0.040(2) 0.037(2) -0.021(2) -0.0121(18) 0.0034(18)
C44 0.039(2) 0.037(2) 0.055(3) -0.0187(19) -0.013(2) -0.0050(19)
Cu2 0.0267(3) 0.0301(3) 0.0395(3) -0.0111(2) -0.0011(2) -0.0033(2)
S5 0.0311(6) 0.0610(8) 0.0791(9) -0.0172(6) -0.0084(6) -0.0182(7)
S7 0.0531(7) 0.0420(6) 0.0411(6) -0.0220(5) -0.0072(5) 0.0003(5)
N4 0.0284(17) 0.0307(17) 0.0375(19) -0.0075(14) -0.0028(14) -0.0070(14)
N5 0.0343(19) 0.0279(16) 0.040(2) -0.0139(14) -0.0033(14) -0.0018(14)
N6 0.0327(19) 0.0281(16) 0.044(2) -0.0109(14) -0.0014(15) -0.0046(14)
N7 0.028(2) 0.049(2) 0.046(2) -0.0127(16) -0.0023(15) -0.0027(17)
N30 0.046(2) 0.0334(19) 0.054(2) -0.0161(17) -0.0113(17) -0.0048(17)
C20 0.061(3) 0.039(2) 0.047(3) -0.016(2) -0.001(2) -0.011(2)
C21 0.045(3) 0.0268(19) 0.039(2) -0.0123(18) -0.0038(18) -0.0030(17)
C22 0.046(3) 0.037(2) 0.059(3) -0.013(2) -0.013(2) -0.012(2)
C23 0.033(2) 0.034(2) 0.062(3) -0.0146(18) -0.005(2) -0.008(2)
C24 0.033(2) 0.0270(19) 0.040(2) -0.0138(17) -0.0042(17) 0.0024(16)
C25 0.038(2) 0.032(2) 0.041(2) -0.0159(18) -0.0076(18) -0.0027(17)
C26 0.029(2) 0.032(2) 0.049(3) -0.0112(17) -0.0011(18) -0.0033(18)
C27 0.040(2) 0.030(2) 0.045(2) -0.0167(18) 0.0015(18) -0.0057(17)
C28 0.039(2) 0.028(2) 0.046(3) -0.0110(18) -0.0058(18) -0.0055(17)
C29 0.048(3) 0.038(2) 0.048(3) -0.012(2) -0.016(2) -0.0049(19)
C30 0.065(3) 0.044(2) 0.038(3) -0.023(2) -0.004(2) -0.011(2)
C31 0.043(3) 0.041(2) 0.046(3) -0.017(2) 0.005(2) -0.0170(19)
C32 0.039(2) 0.0279(19) 0.039(2) -0.0101(17) 0.0004(18) -0.0092(17)
C33 0.032(2) 0.038(2) 0.045(2) -0.0130(18) 0.0020(18) -0.0117(18)
C34 0.026(2) 0.038(2) 0.050(3) -0.0103(17) -0.0032(17) -0.0099(18)
C35 0.034(2) 0.030(2) 0.044(2) -0.0149(17) -0.0052(17) -0.0037(17)
C36 0.039(2) 0.039(2) 0.050(3) -0.0131(19) -0.012(2) -0.0033(19)
C37 0.054(3) 0.047(3) 0.041(3) -0.022(2) -0.011(2) -0.002(2)
C38 0.056(3) 0.050(3) 0.042(3) -0.029(2) -0.001(2) -0.003(2)
C39 0.044(2) 0.038(2) 0.041(2) -0.020(2) -0.0002(19) -0.0032(18)
C40 0.036(2) 0.037(2) 0.039(2) -0.0132(18) -0.0062(17) -0.0143(18)
C43 0.038(3) 0.034(2) 0.037(2) -0.0088(18) -0.0038(18) -0.0045(17)
Cl1 0.0532(7) 0.0594(7) 0.0503(7) -0.0226(6) -0.0035(5) -0.0104(5)
Cl2 0.0510(8) 0.0574(9) 0.1673(18) -0.0196(7) 0.0141(9) -0.0420(10)
C120 0.055(3) 0.068(3) 0.066(4) -0.019(3) -0.001(3) -0.018(3)

loop_
_atom_site_type_symbol
_atom_site_label
_atom_site_fract_x
_atom_site_fract_y
_atom_site_fract_z
_atom_site_U_iso_or_equiv
_atom_site_thermal_displace_type
_atom_site_calc_flag
_atom_site_refinement_flags
_atom_site_occupancy
Cu Cu1 0.62027(5) 0.89792(4) 0.31570(2) 0.0323(2) Uani d . 1.000
S S1 0.83663(12) 0.46478(10) 0.38444(6) 0.0502(4) Uani d . 1.000
S S2 0.96179(13) 0.95101(13) 0.39115(8) 0.0620(5) Uani d . 1.000
N N1 0.4703(3) 0.9184(3) 0.26217(17) 0.0327(10) Uani d . 1.000
N N2 0.4881(3) 0.8703(3) 0.39863(17) 0.0349(11) Uani d . 1.000
N N3 0.7056(3) 0.9454(3) 0.21854(17) 0.0347(10) Uani d . 1.000
N N31 0.7256(4) 0.7021(3) 0.3155(2) 0.0480(14) Uani d . 1.000
N N33 0.7351(4) 0.9288(3) 0.36387(18) 0.0421(12) Uani d . 1.000
C C1 0.5457(4) 0.8759(4) 0.1955(2) 0.0387(12) Uani d . 1.000
C C2 0.6549(4) 0.9247(4) 0.1685(2) 0.0374(12) Uani d . 1.000
C C3 0.7060(4) 0.9459(4) 0.0990(2) 0.0425(14) Uani d . 1.000
C C4 0.8089(4) 0.9897(4) 0.0797(2) 0.0444(14) Uani d . 1.000
C C5 0.8589(4) 1.0104(4) 0.1312(2) 0.0439(14) Uani d . 1.000
C C6 0.8049(4) 0.9875(3) 0.1995(2) 0.0366(12) Uani d . 1.000
C C7 0.3924(4) 0.8427(3) 0.3824(2) 0.0366(14) Uani d . 1.000
C C8 0.2964(4) 0.8142(4) 0.4338(2) 0.0447(14) Uani d . 1.000
C C9 0.2958(5) 0.8181(4) 0.5023(3) 0.0497(17) Uani d . 1.000
C C10 0.3918(5) 0.8490(4) 0.5185(2) 0.0479(17) Uani d . 1.000
C C11 0.4869(4) 0.8735(4) 0.4659(2) 0.0405(12) Uani d . 1.000
C C12 0.1485(5) 1.3057(4) 0.4848(2) 0.0524(16) Uani d . 1.000
C C13 0.2085(4) 1.2361(3) 0.4243(2) 0.0392(11) Uani d . 1.000
C C14 0.3330(4) 1.2299(3) 0.3844(2) 0.0383(12) Uani d . 1.000
C C15 0.3861(4) 1.1677(3) 0.3281(2) 0.0338(11) Uani d . 1.000
C C16 0.3150(4) 1.1118(3) 0.3094(2) 0.0320(11) Uani d . 1.000
C C17 0.1897(4) 1.1192(4) 0.3488(2) 0.0394(14) Uani d . 1.000
C C18 0.1390(4) 1.1784(4) 0.4061(2) 0.0417(14) Uani d . 1.000
C C19 0.3708(4) 1.0475(3) 0.2471(2) 0.0375(12) Uani d . 1.000
C C41 0.7696(4) 0.6043(4) 0.3444(2) 0.0361(12) Uani d . 1.000
C C42 0.8299(4) 0.9387(4) 0.3749(2) 0.0386(12) Uani d . 1.000
C C44 0.4000(4) 0.8402(4) 0.3066(2) 0.0417(14) Uani d . 1.000
Cu Cu2 0.31226(5) 0.61598(4) 0.18480(3) 0.0332(2) Uani d . 1.000
S S5 0.77253(12) 0.56137(12) 0.13638(8) 0.0560(4) Uani d . 1.000
S S7 0.22234(12) 1.02609(10) 0.09529(6) 0.0455(4) Uani d . 1.000
N N4 0.1335(3) 0.5956(3) 0.22734(17) 0.0337(10) Uani d . 1.000
N N5 0.2424(3) 0.6371(3) 0.09530(17) 0.0345(11) Uani d . 1.000
N N6 0.3401(3) 0.5720(3) 0.28647(18) 0.0363(11) Uani d . 1.000
N N7 0.5035(4) 0.5832(3) 0.14723(19) 0.0433(12) Uani d . 1.000
N N30 0.2248(4) 0.8123(3) 0.1823(2) 0.0440(11) Uani d . 1.000
C C20 0.4544(5) 0.1992(4) 0.0101(2) 0.0507(16) Uani d . 1.000
C C21 0.3765(4) 0.2710(3) 0.0684(2) 0.0384(14) Uani d . 1.000
C C22 0.2347(5) 0.3216(4) 0.0788(3) 0.0468(16) Uani d . 1.000
C C23 0.1618(4) 0.3828(4) 0.1343(2) 0.0428(14) Uani d . 1.000
C C24 0.2284(4) 0.3978(3) 0.1809(2) 0.0343(11) Uani d . 1.000
C C25 0.3714(4) 0.3484(3) 0.1705(2) 0.0365(12) Uani d . 1.000
C C26 0.4438(4) 0.2860(3) 0.1147(2) 0.0383(14) Uani d . 1.000
C C27 0.1507(4) 0.4645(3) 0.2411(2) 0.0387(12) Uani d . 1.000
C C28 0.4572(4) 0.5314(3) 0.3133(2) 0.0386(14) Uani d . 1.000
C C29 0.4626(5) 0.5046(4) 0.3837(2) 0.0452(16) Uani d . 1.000
C C30 0.3410(5) 0.5214(4) 0.4292(2) 0.0482(16) Uani d . 1.000
C C31 0.2191(5) 0.5660(4) 0.4017(2) 0.0433(16) Uani d . 1.000
C C32 0.2212(4) 0.5897(3) 0.3309(2) 0.0367(11) Uani d . 1.000
C C33 0.0948(4) 0.6391(4) 0.2951(2) 0.0390(12) Uani d . 1.000
C C34 0.0350(4) 0.6707(4) 0.1776(2) 0.0387(14) Uani d . 1.000
C C35 0.1060(4) 0.6647(3) 0.1035(2) 0.0357(12) Uani d . 1.000
C C36 0.0389(5) 0.6867(4) 0.0470(2) 0.0432(14) Uani d . 1.000
C C37 0.1124(5) 0.6782(4) -0.0181(2) 0.0468(17) Uani d . 1.000
C C38 0.2528(5) 0.6468(4) -0.0267(2) 0.0483(17) Uani d . 1.000
C C39 0.3140(5) 0.6283(4) 0.0307(2) 0.0412(12) Uani d . 1.000
C C40 0.2236(4) 0.9003(4) 0.1454(2) 0.0361(12) Uani d . 1.000
C C43 0.6153(4) 0.5735(4) 0.1429(2) 0.0388(14) Uani d . 1.000
Cl Cl1 0.97412(13) 0.18878(11) 0.20919(6) 0.0545(4) Uani d . 1.000
Cl Cl2 0.68764(15) 0.25816(13) 0.27070(11) 0.0932(7) Uani d . 1.000
C C120 0.8447(5) 0.2649(5) 0.2712(3) 0.0649(19) Uani d . 1.000
H H1A 0.48260 0.90320 0.16160 0.0470 Uiso c R 1.000
H H1B 0.58700 0.78830 0.20280 0.0470 Uiso c R 1.000
H H3 0.67150 0.93090 0.06510 0.0510 Uiso c R 1.000
H H4 0.84370 1.00490 0.03290 0.0530 Uiso c R 1.000
H H5 0.92830 1.03930 0.11970 0.0530 Uiso c R 1.000
H H6 0.83850 1.00190 0.23400 0.0440 Uiso c R 1.000
H H8 0.23290 0.79260 0.42210 0.0540 Uiso c R 1.000
H H9 0.23130 0.80010 0.53720 0.0590 Uiso c R 1.000
H H10 0.39230 0.85320 0.56450 0.0570 Uiso c R 1.000
H H11 0.55260 0.89300 0.47720 0.0480 Uiso c R 1.000
H H12A 0.22010 1.31580 0.50010 0.0790 Uiso c R 1.000
H H12B 0.10740 1.26190 0.52270 0.0790 Uiso c R 1.000
H H12C 0.08000 1.38360 0.47020 0.0790 Uiso c R 1.000
H H14 0.38150 1.26790 0.39550 0.0460 Uiso c R 1.000
H H15 0.47050 1.16340 0.30260 0.0410 Uiso c R 1.000
H H17 0.13920 1.08410 0.33650 0.0470 Uiso c R 1.000
H H18 0.05670 1.17940 0.43300 0.0500 Uiso c R 1.000
H H19A 0.29460 1.04920 0.22870 0.0450 Uiso c R 1.000
H H19B 0.41640 1.09150 0.21110 0.0450 Uiso c R 1.000
H H44A 0.45010 0.75790 0.29750 0.0500 Uiso c R 1.000
H H44B 0.30800 0.86870 0.29500 0.0500 Uiso c R 1.000
H H20A 0.45180 0.12040 0.02290 0.0760 Uiso c R 1.000
H H20B 0.54800 0.19130 0.00190 0.0760 Uiso c R 1.000
H H20C 0.41300 0.24010 -0.03160 0.0760 Uiso c R 1.000
H H22 0.18710 0.31460 0.04780 0.0560 Uiso c R 1.000
H H23 0.06630 0.41430 0.14040 0.0510 Uiso c R 1.000
H H25 0.41900 0.35700 0.20090 0.0440 Uiso c R 1.000
H H26 0.53930 0.25390 0.10850 0.0460 Uiso c R 1.000
H H27A 0.19830 0.42300 0.28150 0.0470 Uiso c R 1.000
H H27B 0.06040 0.46180 0.25250 0.0470 Uiso c R 1.000
H H28 0.53850 0.52090 0.28280 0.0460 Uiso c R 1.000
H H29 0.54590 0.47580 0.40070 0.0550 Uiso c R 1.000
H H30 0.34140 0.50310 0.47730 0.0580 Uiso c R 1.000
H H31 0.13630 0.57960 0.43120 0.0520 Uiso c R 1.000
H H33A 0.02560 0.61220 0.32420 0.0470 Uiso c R 1.000
H H33B 0.05680 0.72680 0.28750 0.0470 Uiso c R 1.000
H H34A -0.00540 0.75390 0.18550 0.0460 Uiso c R 1.000
H H34B -0.03830 0.64250 0.18510 0.0460 Uiso c R 1.000
H H36 -0.05530 0.70720 0.05350 0.0520 Uiso c R 1.000
H H37 0.06860 0.69330 -0.05650 0.0560 Uiso c R 1.000
H H38 0.30470 0.63840 -0.07060 0.0580 Uiso c R 1.000
H H39 0.40790 0.60900 0.02480 0.0500 Uiso c R 1.000
H H12D 0.83310 0.34880 0.26220 0.0780 Uiso c R 1.000
H H12E 0.87250 0.22990 0.31720 0.0780 Uiso c R 1.000

loop_
_atom_type_symbol
_atom_type_description
_atom_type_scat_dispersion_real
_atom_type_scat_dispersion_imag
_atom_type_scat_source
C C 0.0033 0.0016 'International Tables Vol C Tables 4.2.6.8 and 6.1.1.4'
H H 0.0000 0.0000 'International Tables Vol C Tables 4.2.6.8 and 6.1.1.4'
N N 0.0061 0.0033 'International Tables Vol C Tables 4.2.6.8 and 6.1.1.4'
O O 0.0106 0.0060 'International Tables Vol C Tables 4.2.6.8 and 6.1.1.4'
Cu Cu 0.3201 1.2651 'International Tables Vol C Tables 4.2.6.8 and 6.1.1.4'
S S 0.1246 0.1234 'International Tables Vol C Tables 4.2.6.8 and 6.1.1.4'
Cl Cl 0.1484 0.1585 'International Tables Vol C Tables 4.2.6.8 and 6.1.1.4'

loop_
_geom_angle_atom_site_label_1
_geom_angle_atom_site_label_2
_geom_angle_atom_site_label_3
_geom_angle
_geom_angle_publ_flag
N1 Cu1 N2 82.85(14) no
N1 Cu1 N3 81.51(14) no
N1 Cu1 N31 94.06(16) no
N1 Cu1 N33 163.37(15) no
N2 Cu1 N3 163.69(15) no
N2 Cu1 N31 90.42(15) no
N2 Cu1 N33 97.94(16) no
N3 Cu1 N31 95.27(15) no
N3 Cu1 N33 95.74(16) no
N31 Cu1 N33 102.53(16) no
N5 Cu2 N30 91.31(15) no
N6 Cu2 N7 95.90(16) no
N6 Cu2 N30 95.54(15) no
N7 Cu2 N30 102.16(16) no
N4 Cu2 N6 81.28(15) no
N4 Cu2 N7 162.81(15) no
N4 Cu2 N30 95.00(16) no
N5 Cu2 N6 162.51(15) no
N5 Cu2 N7 98.37(16) no
N4 Cu2 N5 82.11(14) no
Cu1 N1 C1 104.3(3) no
C1 N1 C44 113.2(3) no
C19 N1 C44 111.4(3) no
C1 N1 C19 109.2(3) no
Cu1 N1 C19 113.1(3) no
Cu1 N1 C44 105.5(2) no
Cu1 N2 C7 113.0(3) no
Cu1 N2 C11 128.2(3) no
C7 N2 C11 118.8(4) no
Cu1 N3 C2 112.1(3) no
C2 N3 C6 119.3(3) no
Cu1 N3 C6 128.5(3) no
Cu1 N31 C41 151.1(3) no
Cu1 N33 C42 159.9(3) no
C27 N4 C34 111.7(3) no
Cu2 N4 C34 106.0(3) no
C27 N4 C33 108.5(3) no
Cu2 N4 C27 112.4(3) no
Cu2 N4 C33 105.0(3) no
C33 N4 C34 113.1(3) no
C35 N5 C39 118.6(4) no
Cu2 N5 C35 113.4(3) no
Cu2 N5 C39 128.0(3) no
C28 N6 C32 118.6(4) no
Cu2 N6 C28 128.4(3) no
Cu2 N6 C32 113.0(3) no
Cu2 N7 C43 160.1(3) no
Cu2 N30 C40 140.7(3) no
N1 C1 C2 109.4(4) no
N3 C2 C1 114.9(3) no
C1 C2 C3 124.6(4) no
N3 C2 C3 120.5(4) no
C2 C3 C4 119.9(4) no
C3 C4 C5 118.8(4) no
C4 C5 C6 119.0(4) no
N3 C6 C5 122.6(4) no
C8 C7 C44 122.7(4) no
N2 C7 C8 121.2(4) no
N2 C7 C44 116.1(4) no
C7 C8 C9 119.5(5) no
C8 C9 C10 119.1(5) no
C9 C10 C11 119.1(4) no
N2 C11 C10 122.2(4) no
C14 C13 C18 117.9(4) no
C12 C13 C14 121.3(4) no
C12 C13 C18 120.8(4) no
C13 C14 C15 120.9(4) no
C14 C15 C16 120.9(4) no
C15 C16 C17 118.2(4) no
C15 C16 C19 120.8(4) no
C17 C16 C19 121.0(4) no
C16 C17 C18 120.7(4) no
C13 C18 C17 121.3(4) no
N1 C19 C16 114.4(3) no
S1 C41 N31 178.4(5) no
S2 C42 N33 179.2(4) no
N1 C44 C7 110.2(4) no
H1A C1 H1B 108.00 no
N1 C1 H1A 110.00 no
N1 C1 H1B 110.00 no
C2 C1 H1A 110.00 no
C2 C1 H1B 110.00 no
C2 C3 H3 120.00 no
C4 C3 H3 120.00 no
C3 C4 H4 121.00 no
C5 C4 H4 121.00 no
C6 C5 H5 120.00 no
C4 C5 H5 121.00 no
N3 C6 H6 119.00 no
C5 C6 H6 119.00 no
C7 C8 H8 120.00 no
C9 C8 H8 120.00 no
C8 C9 H9 120.00 no
C10 C9 H9 120.00 no
C9 C10 H10 120.00 no
C11 C10 H10 120.00 no
N2 C11 H11 119.00 no
C10 C11 H11 119.00 no
C13 C12 H12B 110.00 no
C13 C12 H12C 110.00 no
H12A C12 H12B 109.00 no
H12A C12 H12C 109.00 no
H12B C12 H12C 109.00 no
C13 C12 H12A 109.00 no
C13 C14 H14 120.00 no
C15 C14 H14 120.00 no
C14 C15 H15 119.00 no
C16 C15 H15 120.00 no
C16 C17 H17 120.00 no
C18 C17 H17 120.00 no
C13 C18 H18 119.00 no
C17 C18 H18 119.00 no
N1 C19 H19A 109.00 no
C16 C19 H19B 109.00 no
H19A C19 H19B 108.00 no
C16 C19 H19A 109.00 no
N1 C19 H19B 109.00 no
N1 C44 H44B 110.00 no
N1 C44 H44A 110.00 no
H44A C44 H44B 108.00 no
C7 C44 H44A 110.00 no
C7 C44 H44B 110.00 no
C20 C21 C22 120.9(4) no
C20 C21 C26 121.5(4) no
C22 C21 C26 117.5(4) no
C21 C22 C23 121.5(5) no
C22 C23 C24 121.3(5) no
C23 C24 C25 117.8(4) no
C23 C24 C27 121.9(4) no
C25 C24 C27 120.4(4) no
C24 C25 C26 120.4(4) no
C21 C26 C25 121.5(4) no
N4 C27 C24 114.2(3) no
N6 C28 C29 122.9(4) no
C28 C29 C30 118.5(5) no
C29 C30 C31 118.8(4) no
C30 C31 C32 119.6(5) no
N6 C32 C31 121.6(4) no
N6 C32 C33 114.2(3) no
C31 C32 C33 124.2(4) no
N4 C33 C32 108.9(4) no
N4 C34 C35 110.5(4) no
N5 C35 C34 114.8(4) no
N5 C35 C36 121.5(4) no
C34 C35 C36 123.7(4) no
C35 C36 C37 119.3(5) no
C36 C37 C38 119.6(4) no
C37 C38 C39 118.9(4) no
N5 C39 C38 122.2(5) no
S7 C40 N30 178.3(4) no
S5 C43 N7 179.4(4) no
C21 C20 H20A 109.00 no
C21 C20 H20B 109.00 no
C21 C20 H20C 109.00 no
H20A C20 H20B 109.00 no
H20A C20 H20C 110.00 no
H20B C20 H20C 109.00 no
C21 C22 H22 119.00 no
C23 C22 H22 119.00 no
C22 C23 H23 119.00 no
C24 C23 H23 119.00 no
C24 C25 H25 120.00 no
C26 C25 H25 120.00 no
C21 C26 H26 119.00 no
C25 C26 H26 119.00 no
N4 C27 H27A 109.00 no
N4 C27 H27B 109.00 no
C24 C27 H27A 109.00 no
C24 C27 H27B 109.00 no
H27A C27 H27B 108.00 no
N6 C28 H28 119.00 no
C29 C28 H28 119.00 no
C28 C29 H29 121.00 no
C30 C29 H29 121.00 no
C29 C30 H30 121.00 no
C31 C30 H30 121.00 no
C30 C31 H31 120.00 no
C32 C31 H31 120.00 no
N4 C33 H33A 110.00 no
N4 C33 H33B 110.00 no
C32 C33 H33A 110.00 no
C32 C33 H33B 110.00 no
H33A C33 H33B 108.00 no
N4 C34 H34A 110.00 no
N4 C34 H34B 110.00 no
C35 C34 H34A 110.00 no
C35 C34 H34B 110.00 no
H34A C34 H34B 108.00 no
C35 C36 H36 120.00 no
C37 C36 H36 120.00 no
C36 C37 H37 120.00 no
C38 C37 H37 120.00 no
C37 C38 H38 121.00 no
C39 C38 H38 121.00 no
N5 C39 H39 119.00 no
C38 C39 H39 119.00 no
Cl1 C120 Cl2 112.7(3) no
Cl1 C120 H12D 109.00 no
Cl1 C120 H12E 109.00 no
Cl2 C120 H12D 109.00 no
Cl2 C120 H12E 109.00 no
H12D C120 H12E 108.00 no

loop_
_geom_bond_atom_site_label_1
_geom_bond_atom_site_label_2
_geom_bond_distance
_geom_bond_publ_flag
Cu1 N1 2.039(4) no
Cu1 N2 1.998(3) no
Cu1 N3 2.016(3) no
Cu1 N31 2.199(3) no
Cu1 N33 1.936(4) no
Cu2 N7 1.943(5) no
Cu2 N30 2.196(3) no
Cu2 N5 2.009(3) no
Cu2 N6 2.023(4) no
Cu2 N4 2.034(4) no
Cl1 C120 1.744(6) no
Cl2 C120 1.748(6) no
S1 C41 1.638(5) no
S2 C42 1.614(5) no
S5 C43 1.629(5) no
S7 C40 1.634(4) no
N1 C19 1.504(5) no
N1 C1 1.480(5) no
N1 C44 1.492(6) no
N2 C11 1.347(5) no
N2 C7 1.347(6) no
N3 C2 1.361(6) no
N3 C6 1.336(6) no
N31 C41 1.151(6) no
N33 C42 1.162(7) no
N4 C34 1.476(6) no
N4 C33 1.479(5) no
N4 C27 1.518(5) no
N5 C39 1.348(5) no
N5 C35 1.352(6) no
N6 C28 1.338(6) no
N6 C32 1.356(6) no
N7 C43 1.155(7) no
N30 C40 1.157(6) no
C1 C2 1.496(7) no
C2 C3 1.378(6) no
C3 C4 1.386(7) no
C4 C5 1.382(6) no
C5 C6 1.369(6) no
C7 C8 1.387(6) no
C7 C44 1.500(5) no
C8 C9 1.375(7) no
C9 C10 1.376(8) no
C10 C11 1.374(7) no
C12 C13 1.512(6) no
C13 C14 1.388(6) no
C13 C18 1.387(6) no
C14 C15 1.389(5) no
C15 C16 1.389(6) no
C16 C19 1.505(5) no
C16 C17 1.389(6) no
C17 C18 1.385(6) no
C1 H1B 0.9700 no
C1 H1A 0.9700 no
C3 H3 0.9300 no
C4 H4 0.9300 no
C5 H5 0.9300 no
C6 H6 0.9300 no
C8 H8 0.9300 no
C9 H9 0.9300 no
C10 H10 0.9300 no
C11 H11 0.9300 no
C12 H12A 0.9600 no
C12 H12B 0.9600 no
C12 H12C 0.9600 no
C14 H14 0.9300 no
C15 H15 0.9300 no
C17 H17 0.9300 no
C18 H18 0.9300 no
C19 H19B 0.9700 no
C19 H19A 0.9700 no
C44 H44A 0.9700 no
C44 H44B 0.9700 no
C20 C21 1.506(6) no
C21 C26 1.386(6) no
C21 C22 1.381(7) no
C22 C23 1.386(7) no
C23 C24 1.386(6) no
C24 C25 1.393(6) no
C24 C27 1.503(5) no
C25 C26 1.397(5) no
C28 C29 1.370(5) no
C29 C30 1.389(7) no
C30 C31 1.385(8) no
C31 C32 1.366(5) no
C32 C33 1.512(6) no
C34 C35 1.507(6) no
C35 C36 1.387(6) no
C36 C37 1.363(6) no
C37 C38 1.385(8) no
C38 C39 1.374(7) no
C20 H20B 0.9600 no
C20 H20C 0.9600 no
C20 H20A 0.9600 no
C22 H22 0.9300 no
C23 H23 0.9300 no
C25 H25 0.9300 no
C26 H26 0.9300 no
C27 H27A 0.9700 no
C27 H27B 0.9700 no
C28 H28 0.9300 no
C29 H29 0.9300 no
C30 H30 0.9300 no
C31 H31 0.9300 no
C33 H33A 0.9700 no
C33 H33B 0.9700 no
C34 H34B 0.9700 no
C34 H34A 0.9700 no
C36 H36 0.9300 no
C37 H37 0.9300 no
C38 H38 0.9300 no
C39 H39 0.9300 no
C120 H12D 0.9700 no
C120 H12E 0.9700 no

loop_
_geom_hbond_atom_site_label_D
_geom_hbond_atom_site_label_H
_geom_hbond_atom_site_label_A
_geom_hbond_site_symmetry_A
_geom_hbond_distance_DH
_geom_hbond_distance_HA
_geom_hbond_distance_DA
_geom_hbond_angle_DHA
_geom_hbond_publ_flag
C8 H8 S2 1_455 0.93 2.87 3.503(5) 127 yes

loop_
_geom_torsion_atom_site_label_1
_geom_torsion_atom_site_label_2
_geom_torsion_atom_site_label_3
_geom_torsion_atom_site_label_4
_geom_torsion
_geom_torsion_publ_flag
N2 Cu1 N1 C1 -149.3(3) no
N3 Cu1 N1 C1 35.4(3) no
N31 Cu1 N1 C1 -59.3(3) no
N2 Cu1 N1 C19 92.2(3) no
N3 Cu1 N1 C19 -83.1(3) no
N31 Cu1 N1 C19 -177.9(3) no
N2 Cu1 N1 C44 -29.8(3) no
N3 Cu1 N1 C44 154.9(3) no
N31 Cu1 N1 C44 60.1(3) no
N1 Cu1 N2 C7 18.2(3) no
N31 Cu1 N2 C7 -75.8(3) no
N33 Cu1 N2 C7 -178.6(3) no
N1 Cu1 N2 C11 -163.4(4) no
N31 Cu1 N2 C11 102.5(4) no
N33 Cu1 N2 C11 -0.2(4) no
N1 Cu1 N3 C2 -21.7(3) no
N31 Cu1 N3 C2 71.6(3) no
N33 Cu1 N3 C2 174.8(3) no
N1 Cu1 N3 C6 161.4(4) no
N31 Cu1 N3 C6 -105.3(4) no
N33 Cu1 N3 C6 -2.1(4) no
N1 Cu1 N31 C41 -124.4(9) no
N2 Cu1 N31 C41 -41.6(9) no
N3 Cu1 N31 C41 153.7(9) no
N33 Cu1 N31 C41 56.6(9) no
N2 Cu1 N33 C42 160.3(10) no
N3 Cu1 N33 C42 -28.7(10) no
N31 Cu1 N33 C42 68.0(10) no
N7 Cu2 N6 C28 -1.5(4) no
N30 Cu2 N6 C28 -104.4(4) no
N4 Cu2 N6 C32 -19.9(3) no
N7 Cu2 N6 C32 177.2(3) no
N30 Cu2 N6 C32 74.3(3) no
N4 Cu2 N30 C40 -134.1(6) no
N5 Cu2 N30 C40 -51.9(6) no
N6 Cu2 N30 C40 144.2(6) no
N7 Cu2 N30 C40 46.9(7) no
N30 Cu2 N4 C34 59.9(3) no
N4 Cu2 N5 C35 18.8(3) no
N7 Cu2 N5 C35 -178.6(3) no
N30 Cu2 N5 C35 -76.1(3) no
N4 Cu2 N5 C39 -162.0(4) no
N7 Cu2 N5 C39 0.7(4) no
N30 Cu2 N5 C39 103.1(4) no
N5 Cu2 N4 C27 91.6(3) no
N6 Cu2 N4 C27 -82.9(3) no
N30 Cu2 N4 C27 -177.8(3) no
N5 Cu2 N4 C33 -150.7(3) no
N6 Cu2 N4 C33 34.8(3) no
N30 Cu2 N4 C33 -60.0(3) no
N5 Cu2 N4 C34 -30.7(3) no
N6 Cu2 N4 C34 154.8(3) no
N4 Cu2 N6 C28 161.4(4) no
Cu1 N1 C19 C16 -49.0(4) no
C1 N1 C19 C16 -164.6(4) no
C44 N1 C19 C16 69.5(5) no
Cu1 N1 C44 C7 36.4(4) no
C1 N1 C44 C7 149.8(4) no
C19 N1 C44 C7 -86.6(4) no
C44 N1 C1 C2 -157.4(4) no
Cu1 N1 C1 C2 -43.4(4) no
C19 N1 C1 C2 77.8(4) no
C7 N2 C11 C10 0.3(6) no
C11 N2 C7 C44 -179.7(4) no
Cu1 N2 C11 C10 -178.0(3) no
Cu1 N2 C7 C8 176.5(3) no
C11 N2 C7 C8 -2.0(6) no
Cu1 N2 C7 C44 -1.2(4) no
C6 N3 C2 C3 0.5(6) no
C6 N3 C2 C1 179.1(4) no
Cu1 N3 C2 C3 -176.7(3) no
C2 N3 C6 C5 -0.3(6) no
Cu1 N3 C2 C1 1.9(5) no
Cu1 N3 C6 C5 176.4(3) no
C27 N4 C34 C35 -85.1(4) no
Cu2 N4 C34 C35 37.7(4) no
C34 N4 C33 C32 -158.9(3) no
Cu2 N4 C27 C24 -47.4(4) no
C33 N4 C27 C24 -163.1(4) no
C33 N4 C34 C35 152.3(4) no
C27 N4 C33 C32 76.6(4) no
C34 N4 C27 C24 71.6(5) no
Cu2 N4 C33 C32 -43.8(4) no
Cu2 N5 C35 C36 177.7(3) no
C39 N5 C35 C34 179.1(4) no
Cu2 N5 C39 C38 -179.0(3) no
C39 N5 C35 C36 -1.6(6) no
C35 N5 C39 C38 0.2(6) no
Cu2 N5 C35 C34 -1.6(4) no
C28 N6 C32 C33 178.3(3) no
Cu2 N6 C32 C33 -0.6(4) no
C32 N6 C28 C29 1.4(6) no
C28 N6 C32 C31 -0.6(6) no
Cu2 N6 C32 C31 -179.5(3) no
Cu2 N6 C28 C29 -180.0(3) no
N1 C1 C2 N3 28.8(5) no
N1 C1 C2 C3 -152.7(4) no
N3 C2 C3 C4 -0.6(7) no
C1 C2 C3 C4 -179.0(4) no
C2 C3 C4 C5 0.5(7) no
C3 C4 C5 C6 -0.3(7) no
C4 C5 C6 N3 0.2(6) no
N2 C7 C8 C9 2.2(6) no
C8 C7 C44 N1 157.7(4) no
N2 C7 C44 N1 -24.6(5) no
C44 C7 C8 C9 179.8(4) no
C7 C8 C9 C10 -0.7(7) no
C8 C9 C10 C11 -0.9(7) no
C9 C10 C11 N2 1.1(7) no
C18 C13 C14 C15 -0.1(6) no
C12 C13 C14 C15 -178.8(4) no
C14 C13 C18 C17 -1.8(6) no
C12 C13 C18 C17 176.9(4) no
C13 C14 C15 C16 1.2(6) no
C14 C15 C16 C17 -0.4(6) no
C14 C15 C16 C19 178.2(3) no
C15 C16 C17 C18 -1.5(6) no
C15 C16 C19 N1 85.7(5) no
C19 C16 C17 C18 179.9(4) no
C17 C16 C19 N1 -95.8(5) no
C16 C17 C18 C13 2.6(7) no
C20 C21 C26 C25 -177.3(4) no
C26 C21 C22 C23 -1.5(7) no
C20 C21 C22 C23 176.8(4) no
C22 C21 C26 C25 0.9(6) no
C21 C22 C23 C24 1.3(7) no
C22 C23 C24 C25 -0.5(6) no
C22 C23 C24 C27 179.7(4) no
C27 C24 C25 C26 179.8(3) no
C23 C24 C27 N4 -97.4(5) no
C23 C24 C25 C26 0.0(6) no
C25 C24 C27 N4 82.8(4) no
C24 C25 C26 C21 -0.2(6) no
N6 C28 C29 C30 -0.6(6) no
C28 C29 C30 C31 -0.9(7) no
C29 C30 C31 C32 1.5(7) no
C30 C31 C32 N6 -0.8(6) no
C30 C31 C32 C33 -179.6(4) no
C31 C32 C33 N4 -150.8(4) no
N6 C32 C33 N4 30.4(5) no
N4 C34 C35 C36 155.8(4) no
N4 C34 C35 N5 -25.0(5) no
C34 C35 C36 C37 -179.5(4) no
N5 C35 C36 C37 1.2(6) no
C35 C36 C37 C38 0.5(7) no
C36 C37 C38 C39 -1.8(7) no
C37 C38 C39 N5 1.5(7) no
